data_7717978
loop_
_publ_author_name
'Singh, Vaibhav'
'Urunikulavan, Vajeeha'
'Bar, Arun Kumar'

_publ_section_title
;
 An insight en-route from CO2 fixation to CO32--bridged dinuclear
 lanthanide(III) complexes featuring inner coordination post-synthetic
 modification&#x2020;
;
_journal_name_full 'Dalton Transactions'
_journal_paper_doi 10.1039/D4DT03050H
_journal_year 2025
_chemical_formula_moiety 'C49 H46 N10 O9 Y2, 2(C H4 O)'
_chemical_formula_sum 'C51 H54 N10 O11 Y2'
_chemical_formula_weight 1160.86
_space_group_crystal_system monoclinic
_space_group_IT_number 14
_space_group_name_Hall '-P 2yn'
_space_group_name_H-M_alt 'P 1 21/n 1'
_atom_sites_solution_hydrogens mixed
_atom_sites_solution_primary dual
_audit_creation_date 2024-03-31
_audit_creation_method
;
Olex2 1.5
(compiled 2023.08.24 svn.re1ec1418 for OlexSys, GUI svn.r6817)
;
_audit_update_record
;
2024-08-20 deposited with the CCDC.	2025-02-04 downloaded from the CCDC.
;
_cell_angle_alpha 90
_cell_angle_beta 108.2140(10)
_cell_angle_gamma 90
_cell_formula_units_Z 4
_cell_length_a 12.9182(4)
_cell_length_b 28.6706(10)
_cell_length_c 15.0341(5)
_cell_measurement_reflns_used 9240
_cell_measurement_temperature 100.00
_cell_measurement_theta_max 26.29
_cell_measurement_theta_min 2.18
_cell_volume 5289.2(3)
_computing_cell_refinement 'SAINT V8.40B (?, 2016)'
_computing_data_reduction 'SAINT V8.40B (?, 2016)'
_computing_molecular_graphics 'Olex2 1.5 (Dolomanov et al., 2009)'
_computing_publication_material 'Olex2 1.5 (Dolomanov et al., 2009)'
_computing_structure_refinement 'XL  (Sheldrick, 2008)'
_computing_structure_solution 'SHELXT 2018/2 (Sheldrick, 2018)'
_diffrn_ambient_temperature 100.00
_diffrn_measured_fraction_theta_full 0.999
_diffrn_measured_fraction_theta_max 0.997
_diffrn_measurement_device_type 'Bruker APEX-II CCD'
_diffrn_measurement_method '\f and \w scans'
_diffrn_radiation_type MoK\a
_diffrn_radiation_wavelength 0.71073
_diffrn_reflns_av_R_equivalents 0.0776
_diffrn_reflns_av_unetI/netI 0.0569
_diffrn_reflns_Laue_measured_fraction_full 0.999
_diffrn_reflns_Laue_measured_fraction_max 0.997
_diffrn_reflns_limit_h_max 16
_diffrn_reflns_limit_h_min -16
_diffrn_reflns_limit_k_max 35
_diffrn_reflns_limit_k_min -35
_diffrn_reflns_limit_l_max 18
_diffrn_reflns_limit_l_min -18
_diffrn_reflns_number 58883
_diffrn_reflns_point_group_measured_fraction_full 0.999
_diffrn_reflns_point_group_measured_fraction_max 0.997
_diffrn_reflns_theta_full 25.242
_diffrn_reflns_theta_max 26.429
_diffrn_reflns_theta_min 2.185
_diffrn_source_current 1.4
_diffrn_source_power 0.07
_diffrn_source_voltage 50.0
_diffrn_standards_number 0
_exptl_absorpt_coefficient_mu 2.252
_exptl_absorpt_correction_T_max 0.7454
_exptl_absorpt_correction_T_min 0.6000
_exptl_absorpt_correction_type multi-scan
_exptl_absorpt_process_details
;
SADABS-2016/2 (Bruker,2016/2) was used for absorption correction.
wR2(int) was 0.1327 before and 0.0651 after correction.
The Ratio of minimum to maximum transmission is 0.8049.
The \l/2 correction factor is Not present.
;
_exptl_crystal_colour 'metallic yellowish yellow'
_exptl_crystal_colour_lustre metallic
_exptl_crystal_colour_modifier yellowish
_exptl_crystal_colour_primary yellow
_exptl_crystal_density_diffrn 1.458
_exptl_crystal_description rhombohedral
_exptl_crystal_F_000 2384
_exptl_crystal_size_max 0.08
_exptl_crystal_size_mid 0.07
_exptl_crystal_size_min 0.05
_refine_diff_density_max 0.792
_refine_diff_density_min -0.272
_refine_diff_density_rms 0.074
_refine_ls_extinction_method none
_refine_ls_goodness_of_fit_ref 1.015
_refine_ls_hydrogen_treatment mixed
_refine_ls_matrix_type full
_refine_ls_number_parameters 687
_refine_ls_number_reflns 10866
_refine_ls_number_restraints 3
_refine_ls_restrained_S_all 1.015
_refine_ls_R_factor_all 0.0518
_refine_ls_R_factor_gt 0.0357
_refine_ls_shift/su_max 0.004
_refine_ls_shift/su_mean 0.000
_refine_ls_structure_factor_coef Fsqd
_refine_ls_weighting_details 'w=1/[\s^2^(Fo^2^)+(0.0243P)^2^+4.1794P] where P=(Fo^2^+2Fc^2^)/3'
_refine_ls_weighting_scheme calc
_refine_ls_wR_factor_gt 0.0778
_refine_ls_wR_factor_ref 0.0845
_reflns_Friedel_coverage 0.000
_reflns_number_gt 8721
_reflns_number_total 10866
_reflns_threshold_expression 'I > 2\s(I)'
_cod_data_source_file d4dt03050h2.cif
_cod_data_source_block mo_vs198_0m
_cod_database_code 7717978
_shelx_shelxl_version_number 2019/1
_shelx_space_group_comment
;
The symmetry employed for this shelxl refinement is uniquely defined
by the following loop, which should always be used as a source of
symmetry information in preference to the above space-group names.
They are only intended as comments.
;
_shelx_estimated_absorpt_t_max 0.896
_shelx_estimated_absorpt_t_min 0.840
_olex2_refinement_description
;
1. Restrained distances
 O8-H8
 0.87 with sigma of 0.01
 C48-H8
 1.90769 with sigma of 0.02
 Y1-H8
 2.904987 with sigma of 0.02
2.a Aromatic/amide H refined with riding coordinates:
 C12(H12), C16(H16), C30(H30), C5(H5), C19(H19), C28(H28), C6(H6), C23(H23),
 C29(H29), C4(H4), C40(H40), C47(H47), C36(H36), C13(H13), C15(H15), C20(H20),
 C14(H14), C22(H22), C37(H37), C39(H39), C38(H38), C46(H46), C21(H21), C43(H43),
  C44(H44), C45(H45)
2.b Idealised Me refined as rotating group:
 C1(H1A,H1B,H1C), C33(H33A,H33B,H33C), C25(H25A,H25B,H25C), C9(H9A,H9B,H9C),
 C48(H48A,H48B,H48C), C51(H51A,H51B,H51C), C49(H49A,H49B,H49C), C50(H50A,H50B,
 H50C)
2.c Idealised tetrahedral OH refined as rotating group:
 O9(H9)
;
_olex2_submission_special_instructions 'No special instructions were received'

loop_
_space_group_symop_operation_xyz
'x, y, z'
'-x+1/2, y+1/2, -z+1/2'
'-x, -y, -z'
'x-1/2, -y-1/2, z-1/2'

loop_
_atom_site_label
_atom_site_type_symbol
_atom_site_fract_x
_atom_site_fract_y
_atom_site_fract_z
_atom_site_U_iso_or_equiv
_atom_site_adp_type
_atom_site_occupancy
_atom_site_site_symmetry_order
_atom_site_calc_flag
_atom_site_refinement_flags_posn
_atom_site_refinement_flags_adp
_atom_site_refinement_flags_occupancy
_atom_site_disorder_assembly
_atom_site_disorder_group
Y2 Y 0.35547(2) 0.38639(2) 0.31383(2) 0.01314(7) Uani 1 1 d . . . . .
Y1 Y 0.21965(2) 0.50534(2) 0.08850(2) 0.01169(6) Uani 1 1 d D . . . .
O1 O 0.12763(14) 0.53111(6) 0.18325(13) 0.0169(4) Uani 1 1 d . . . . .
O5 O 0.46863(14) 0.44450(6) 0.28203(13) 0.0173(4) Uani 1 1 d . . . . .
O3 O 0.29240(14) 0.44829(6) 0.20623(13) 0.0169(4) Uani 1 1 d . . . . .
O2 O 0.12031(14) 0.43866(6) 0.03011(13) 0.0157(4) Uani 1 1 d . . . . .
O4 O 0.40020(14) 0.50345(6) 0.18191(13) 0.0154(4) Uani 1 1 d . . . . .
O8 O 0.07656(15) 0.53945(6) -0.02729(13) 0.0184(4) Uani 1 1 d D . . . .
H8 H 0.0182(13) 0.5500(10) -0.0177(13) 0.028 Uiso 1 1 d D U . . .
O6 O 0.17323(14) 0.37451(6) 0.28353(13) 0.0192(4) Uani 1 1 d . . . . .
O7 O 0.37708(15) 0.33543(6) 0.20684(13) 0.0190(4) Uani 1 1 d . . . . .
O9 O 0.35360(16) 0.32439(7) 0.42114(14) 0.0222(4) Uani 1 1 d . . . . .
H9 H 0.399369 0.327212 0.474636 0.033 Uiso 1 1 calc R U . . .
O11 O 0.19777(19) 0.17938(8) 0.18280(17) 0.0314(5) Uani 1 1 d . . . . .
N1 N 0.18698(18) 0.60759(7) 0.18847(16) 0.0166(5) Uani 1 1 d . . . . .
N2 N 0.24113(17) 0.58957(7) 0.12886(16) 0.0153(5) Uani 1 1 d . . . . .
N3 N 0.32071(17) 0.55192(7) 0.00428(15) 0.0141(4) Uani 1 1 d . . . . .
N4 N 0.27130(17) 0.46404(7) -0.03394(16) 0.0150(5) Uani 1 1 d . . . . .
N7 N 0.27501(18) 0.42618(8) 0.42083(16) 0.0174(5) Uani 1 1 d . . . . .
O10 O 0.4784(2) 0.32245(9) 0.60307(18) 0.0416(6) Uani 1 1 d . . . . .
N9 N 0.53774(18) 0.35202(7) 0.35348(16) 0.0161(5) Uani 1 1 d . . . . .
N5 N 0.23511(18) 0.41839(7) -0.05500(16) 0.0169(5) Uani 1 1 d . . . . .
N8 N 0.48278(17) 0.41005(7) 0.46544(16) 0.0163(5) Uani 1 1 d . . . . .
N6 N 0.16211(18) 0.42553(8) 0.40049(16) 0.0197(5) Uani 1 1 d . . . . .
N10 N 0.55927(18) 0.32154(7) 0.29004(16) 0.0173(5) Uani 1 1 d . . . . .
C7 C 0.3665(2) 0.53043(9) -0.05371(19) 0.0153(5) Uani 1 1 d . . . . .
C17 C 0.1308(2) 0.57349(9) 0.21132(18) 0.0152(5) Uani 1 1 d . . . . .
C24 C 0.3912(2) 0.46584(9) 0.22415(18) 0.0141(5) Uani 1 1 d . . . . .
C18 C 0.0716(2) 0.58445(9) 0.27916(19) 0.0164(5) Uani 1 1 d . . . . .
C2 C 0.2892(2) 0.61845(9) 0.08878(18) 0.0154(5) Uani 1 1 d . . . . .
C31 C 0.5889(2) 0.39831(9) 0.48810(19) 0.0185(6) Uani 1 1 d . . . . .
C32 C 0.6165(2) 0.36271(9) 0.4271(2) 0.0184(6) Uani 1 1 d . . . . .
C12 C 0.1335(2) 0.33128(10) -0.0955(2) 0.0233(6) Uani 1 1 d . . . . .
H12 H 0.173305 0.342185 -0.134866 0.028 Uiso 1 1 calc R U . . .
C16 C 0.0586(2) 0.34415(10) 0.0295(2) 0.0242(6) Uani 1 1 d . . . . .
H16 H 0.046035 0.363872 0.075838 0.029 Uiso 1 1 calc R U . . .
C3 C 0.3467(2) 0.59664(9) 0.02830(19) 0.0153(5) Uani 1 1 d . . . . .
C30 C 0.6670(2) 0.41833(10) 0.5637(2) 0.0262(7) Uani 1 1 d . . . . .
H30 H 0.741654 0.409981 0.578070 0.031 Uiso 1 1 calc R U . . .
C10 C 0.1590(2) 0.40905(9) -0.01630(18) 0.0151(5) Uani 1 1 d . . . . .
C11 C 0.1156(2) 0.36081(9) -0.02807(19) 0.0177(6) Uani 1 1 d . . . . .
C26 C 0.3312(2) 0.44795(9) 0.49501(19) 0.0201(6) Uani 1 1 d . . . . .
C5 C 0.4724(2) 0.59771(9) -0.0592(2) 0.0222(6) Uani 1 1 d . . . . .
H5 H 0.526756 0.612971 -0.078895 0.027 Uiso 1 1 calc R U . . .
C19 C 0.0439(2) 0.54829(10) 0.3288(2) 0.0224(6) Uani 1 1 d . . . . .
H19 H 0.060357 0.516994 0.317361 0.027 Uiso 1 1 calc R U . . .
C28 C 0.5248(2) 0.46153(11) 0.5969(2) 0.0287(7) Uani 1 1 d . . . . .
H28 H 0.501077 0.483003 0.634554 0.034 Uiso 1 1 calc R U . . .
C41 C 0.1210(2) 0.39674(9) 0.3298(2) 0.0193(6) Uani 1 1 d . . . . .
C6 C 0.4424(2) 0.55267(9) -0.0875(2) 0.0192(6) Uani 1 1 d . . . . .
H6 H 0.472904 0.537098 -0.129193 0.023 Uiso 1 1 calc R U . . .
C8 C 0.3308(2) 0.48167(9) -0.07987(19) 0.0162(5) Uani 1 1 d . . . . .
C27 C 0.4502(2) 0.44045(9) 0.5200(2) 0.0209(6) Uani 1 1 d . . . . .
C23 C 0.0457(2) 0.63014(10) 0.2957(2) 0.0233(6) Uani 1 1 d . . . . .
H23 H 0.063642 0.655090 0.261561 0.028 Uiso 1 1 calc R U . . .
C29 C 0.6343(3) 0.45070(11) 0.6177(2) 0.0310(7) Uani 1 1 d . . . . .
H29 H 0.686671 0.465438 0.668824 0.037 Uiso 1 1 calc R U . . .
C35 C 0.4846(2) 0.28968(9) 0.1364(2) 0.0195(6) Uani 1 1 d . . . . .
C1 C 0.2857(2) 0.67052(9) 0.0959(2) 0.0247(6) Uani 1 1 d . . . . .
H1A H 0.217628 0.679875 0.106729 0.037 Uiso 1 1 calc R U . . .
H1B H 0.289266 0.684527 0.037463 0.037 Uiso 1 1 calc R U . . .
H1C H 0.347769 0.681217 0.148102 0.037 Uiso 1 1 calc R U . . .
C4 C 0.4236(2) 0.62068(9) -0.0022(2) 0.0197(6) Uani 1 1 d . . . . .
H4 H 0.441851 0.652127 0.015911 0.024 Uiso 1 1 calc R U . . .
C33 C 0.7285(2) 0.34259(10) 0.4546(2) 0.0247(6) Uani 1 1 d . . . . .
H33A H 0.733273 0.319669 0.407674 0.037 Uiso 1 1 calc R U . . .
H33B H 0.744335 0.327303 0.515704 0.037 Uiso 1 1 calc R U . . .
H33C H 0.781527 0.367570 0.458518 0.037 Uiso 1 1 calc R U . . .
C42 C 0.0007(2) 0.38867(11) 0.3033(2) 0.0243(6) Uani 1 1 d . . . . .
C34 C 0.4709(2) 0.31713(9) 0.2167(2) 0.0171(6) Uani 1 1 d . . . . .
C25 C 0.2837(3) 0.47582(11) 0.5573(2) 0.0299(7) Uani 1 1 d . . . . .
H25A H 0.212642 0.488252 0.520287 0.045 Uiso 1 1 calc R U . . .
H25B H 0.332788 0.501680 0.585093 0.045 Uiso 1 1 calc R U . . .
H25C H 0.274750 0.455744 0.607095 0.045 Uiso 1 1 calc R U . . .
C40 C 0.3977(2) 0.28573(10) 0.0543(2) 0.0235(6) Uani 1 1 d . . . . .
H40 H 0.329094 0.298989 0.050640 0.028 Uiso 1 1 calc R U . . .
C47 C -0.0674(2) 0.41874(11) 0.3326(2) 0.0283(7) Uani 1 1 d . . . . .
H47 H -0.037474 0.444153 0.372990 0.034 Uiso 1 1 calc R U . . .
C36 C 0.5851(2) 0.27025(9) 0.1403(2) 0.0229(6) Uani 1 1 d . . . . .
H36 H 0.645279 0.272857 0.195914 0.027 Uiso 1 1 calc R U . . .
C13 C 0.0934(3) 0.28600(10) -0.1053(2) 0.0278(7) Uani 1 1 d . . . . .
H13 H 0.105402 0.266118 -0.151681 0.033 Uiso 1 1 calc R U . . .
C15 C 0.0199(3) 0.29864(10) 0.0196(2) 0.0313(7) Uani 1 1 d . . . . .
H15 H -0.018421 0.287305 0.059768 0.038 Uiso 1 1 calc R U . . .
C20 C -0.0077(3) 0.55773(12) 0.3948(2) 0.0310(7) Uani 1 1 d . . . . .
H20 H -0.026041 0.532831 0.428804 0.037 Uiso 1 1 calc R U . . .
C9 C 0.3597(2) 0.45725(10) -0.1566(2) 0.0253(7) Uani 1 1 d . . . . .
H9A H 0.334688 0.424827 -0.160487 0.038 Uiso 1 1 calc R U . . .
H9B H 0.438975 0.457853 -0.143381 0.038 Uiso 1 1 calc R U . . .
H9C H 0.324566 0.473040 -0.216204 0.038 Uiso 1 1 calc R U . . .
C14 C 0.0364(3) 0.26977(10) -0.0480(2) 0.0299(7) Uani 1 1 d . . . . .
H14 H 0.008577 0.238844 -0.055002 0.036 Uiso 1 1 calc R U . . .
C22 C -0.0061(3) 0.63923(11) 0.3615(2) 0.0314(7) Uani 1 1 d . . . . .
H22 H -0.023604 0.670447 0.372429 0.038 Uiso 1 1 calc R U . . .
C48 C 0.0659(2) 0.54286(11) -0.1240(2) 0.0276(7) Uani 1 1 d D . . . .
H48A H -0.009593 0.550774 -0.159410 0.041 Uiso 1 1 calc R U . . .
H48B H 0.085088 0.512923 -0.146161 0.041 Uiso 1 1 calc R U . . .
H48C H 0.114716 0.567220 -0.133289 0.041 Uiso 1 1 calc R U . . .
C51 C 0.2562(3) 0.22235(11) 0.1958(2) 0.0370(8) Uani 1 1 d . . . . .
H51A H 0.205696 0.247911 0.169205 0.056 Uiso 1 1 calc R U . . .
H51B H 0.312124 0.220820 0.164386 0.056 Uiso 1 1 calc R U . . .
H51C H 0.291058 0.227838 0.262921 0.056 Uiso 1 1 calc R U . . .
C37 C 0.5971(3) 0.24727(10) 0.0634(2) 0.0288(7) Uani 1 1 d . . . . .
H37 H 0.665731 0.234133 0.066620 0.035 Uiso 1 1 calc R U . . .
C39 C 0.4110(3) 0.26241(10) -0.0225(2) 0.0285(7) Uani 1 1 d . . . . .
H39 H 0.351203 0.259689 -0.078380 0.034 Uiso 1 1 calc R U . . .
C38 C 0.5107(3) 0.24315(10) -0.0180(2) 0.0303(7) Uani 1 1 d . . . . .
H38 H 0.519603 0.227222 -0.070577 0.036 Uiso 1 1 calc R U . . .
C46 C -0.1789(3) 0.41115(13) 0.3020(2) 0.0366(8) Uani 1 1 d . . . . .
H46 H -0.225396 0.431946 0.320906 0.044 Uiso 1 1 calc R U . . .
C49 C 0.2633(3) 0.29812(11) 0.4276(2) 0.0321(7) Uani 1 1 d . . . . .
H49A H 0.217631 0.289160 0.364717 0.048 Uiso 1 1 calc R U . . .
H49B H 0.220497 0.317026 0.457690 0.048 Uiso 1 1 calc R U . . .
H49C H 0.289452 0.270014 0.465010 0.048 Uiso 1 1 calc R U . . .
C21 C -0.0327(3) 0.60305(12) 0.4118(2) 0.0341(8) Uani 1 1 d . . . . .
H21 H -0.067770 0.609396 0.457383 0.041 Uiso 1 1 calc R U . . .
C43 C -0.0443(3) 0.35117(12) 0.2459(2) 0.0325(7) Uani 1 1 d . . . . .
H43 H 0.001477 0.330539 0.225779 0.039 Uiso 1 1 calc R U . . .
C44 C -0.1563(3) 0.34374(14) 0.2177(3) 0.0434(9) Uani 1 1 d . . . . .
H44 H -0.186776 0.317656 0.179503 0.052 Uiso 1 1 calc R U . . .
C45 C -0.2233(3) 0.37418(15) 0.2452(3) 0.0453(10) Uani 1 1 d . . . . .
H45 H -0.299987 0.369518 0.224683 0.054 Uiso 1 1 calc R U . . .
C50 C 0.4364(4) 0.34387(18) 0.6695(3) 0.0678(13) Uani 1 1 d . . . . .
H50A H 0.359345 0.351529 0.639721 0.102 Uiso 1 1 calc R U . . .
H50B H 0.477326 0.372493 0.692845 0.102 Uiso 1 1 calc R U . . .
H50C H 0.443445 0.322418 0.721783 0.102 Uiso 1 1 calc R U . . .
H10 H 0.548(4) 0.3204(16) 0.632(3) 0.076(16) Uiso 1 1 d . . . . .
H11 H 0.235(3) 0.1603(12) 0.215(3) 0.033(10) Uiso 1 1 d . . . . .

loop_
_atom_site_aniso_label
_atom_site_aniso_U_11
_atom_site_aniso_U_22
_atom_site_aniso_U_33
_atom_site_aniso_U_23
_atom_site_aniso_U_13
_atom_site_aniso_U_12
Y2 0.01436(12) 0.01220(12) 0.01358(13) 0.00059(10) 0.00542(10) -0.00034(9)
Y1 0.01223(12) 0.01105(12) 0.01360(13) 0.00065(9) 0.00664(10) 0.00036(9)
O1 0.0204(9) 0.0149(9) 0.0193(10) -0.0015(7) 0.0119(8) 0.0003(7)
O5 0.0150(9) 0.0179(9) 0.0190(10) 0.0043(8) 0.0055(8) 0.0016(7)
O3 0.0145(9) 0.0172(9) 0.0199(10) 0.0041(8) 0.0066(8) -0.0020(7)
O2 0.0155(9) 0.0137(9) 0.0205(10) -0.0019(7) 0.0095(8) 0.0005(7)
O4 0.0153(9) 0.0143(9) 0.0178(10) 0.0023(7) 0.0070(8) -0.0015(7)
O8 0.0161(9) 0.0228(10) 0.0179(10) 0.0042(8) 0.0077(8) 0.0039(8)
O6 0.0171(9) 0.0221(10) 0.0194(10) -0.0019(8) 0.0074(8) -0.0035(8)
O7 0.0189(9) 0.0190(9) 0.0196(10) -0.0033(8) 0.0070(8) 0.0012(8)
O9 0.0240(10) 0.0189(10) 0.0259(11) 0.0053(9) 0.0110(9) -0.0007(8)
O11 0.0340(13) 0.0256(12) 0.0333(13) 0.0086(10) 0.0087(11) -0.0001(10)
N1 0.0179(11) 0.0168(11) 0.0181(12) -0.0003(9) 0.0101(10) 0.0056(9)
N2 0.0157(11) 0.0144(11) 0.0174(12) -0.0007(9) 0.0077(9) 0.0029(9)
N3 0.0146(11) 0.0135(10) 0.0154(11) 0.0024(9) 0.0063(9) 0.0029(8)
N4 0.0148(10) 0.0127(10) 0.0185(12) -0.0008(9) 0.0066(9) -0.0001(8)
N7 0.0167(11) 0.0179(11) 0.0172(12) 0.0025(9) 0.0048(10) 0.0020(9)
O10 0.0355(14) 0.0562(16) 0.0311(14) 0.0109(12) 0.0075(12) -0.0005(12)
N9 0.0208(11) 0.0126(10) 0.0171(12) 0.0020(9) 0.0090(10) 0.0019(9)
N5 0.0207(11) 0.0140(11) 0.0180(12) -0.0029(9) 0.0087(10) -0.0031(9)
N8 0.0183(11) 0.0146(11) 0.0156(12) 0.0029(9) 0.0047(10) -0.0005(9)
N6 0.0171(11) 0.0244(12) 0.0188(12) 0.0011(10) 0.0073(10) 0.0016(9)
N10 0.0208(11) 0.0132(11) 0.0203(12) 0.0004(9) 0.0100(10) -0.0001(9)
C7 0.0141(12) 0.0150(13) 0.0174(14) 0.0027(10) 0.0059(11) 0.0024(10)
C17 0.0160(13) 0.0178(13) 0.0119(13) 0.0010(10) 0.0044(11) 0.0044(10)
C24 0.0167(13) 0.0170(13) 0.0115(13) -0.0036(10) 0.0084(11) 0.0012(10)
C18 0.0141(12) 0.0207(13) 0.0146(13) -0.0009(11) 0.0049(11) 0.0042(10)
C2 0.0168(13) 0.0140(13) 0.0152(13) 0.0018(10) 0.0049(11) 0.0020(10)
C31 0.0202(13) 0.0173(13) 0.0173(14) 0.0043(11) 0.0047(12) 0.0000(11)
C32 0.0191(13) 0.0173(13) 0.0200(15) 0.0054(11) 0.0076(12) 0.0015(11)
C12 0.0267(15) 0.0205(14) 0.0235(16) -0.0040(12) 0.0092(13) -0.0060(12)
C16 0.0312(16) 0.0191(14) 0.0270(16) -0.0002(12) 0.0161(14) -0.0022(12)
C3 0.0168(13) 0.0124(12) 0.0182(14) 0.0045(10) 0.0075(11) 0.0037(10)
C30 0.0206(14) 0.0275(16) 0.0256(17) -0.0015(13) 0.0001(13) 0.0025(12)
C10 0.0151(12) 0.0163(13) 0.0125(13) 0.0001(10) 0.0021(11) 0.0001(10)
C11 0.0165(13) 0.0166(13) 0.0177(14) 0.0000(11) 0.0020(11) -0.0006(10)
C26 0.0250(15) 0.0198(14) 0.0168(14) -0.0006(11) 0.0086(12) 0.0011(11)
C5 0.0215(14) 0.0196(14) 0.0313(17) 0.0078(12) 0.0168(13) 0.0006(11)
C19 0.0253(15) 0.0239(15) 0.0205(15) 0.0013(12) 0.0110(13) 0.0034(12)
C28 0.0306(16) 0.0267(16) 0.0251(17) -0.0099(13) 0.0032(14) 0.0034(13)
C41 0.0196(14) 0.0222(14) 0.0178(14) 0.0068(11) 0.0085(12) 0.0005(11)
C6 0.0209(14) 0.0186(14) 0.0228(15) 0.0027(11) 0.0136(12) 0.0032(11)
C8 0.0171(13) 0.0149(13) 0.0193(14) -0.0015(10) 0.0095(11) 0.0015(10)
C27 0.0272(15) 0.0165(13) 0.0184(15) 0.0018(11) 0.0064(12) 0.0010(11)
C23 0.0228(14) 0.0226(14) 0.0258(16) -0.0005(12) 0.0097(13) 0.0059(12)
C29 0.0309(17) 0.0282(16) 0.0249(17) -0.0073(13) -0.0042(14) 0.0007(13)
C35 0.0285(15) 0.0101(12) 0.0239(15) 0.0000(11) 0.0141(13) -0.0037(11)
C1 0.0345(16) 0.0119(13) 0.0338(18) 0.0022(12) 0.0196(14) 0.0018(12)
C4 0.0216(14) 0.0126(13) 0.0283(16) 0.0034(11) 0.0127(12) -0.0015(11)
C33 0.0187(14) 0.0315(16) 0.0227(16) 0.0048(13) 0.0045(12) 0.0075(12)
C42 0.0192(14) 0.0364(17) 0.0197(15) 0.0076(13) 0.0095(12) -0.0017(12)
C34 0.0227(14) 0.0100(12) 0.0217(15) 0.0011(10) 0.0116(12) -0.0023(10)
C25 0.0291(16) 0.0375(18) 0.0243(17) -0.0104(14) 0.0101(14) 0.0036(14)
C40 0.0276(15) 0.0196(14) 0.0281(16) -0.0026(12) 0.0156(14) -0.0060(12)
C47 0.0251(15) 0.0391(18) 0.0247(17) 0.0090(14) 0.0134(14) 0.0000(13)
C36 0.0288(15) 0.0124(13) 0.0324(17) 0.0013(12) 0.0168(14) -0.0002(11)
C13 0.0342(17) 0.0194(14) 0.0292(17) -0.0074(13) 0.0089(14) -0.0064(13)
C15 0.0381(18) 0.0231(16) 0.0371(19) -0.0002(14) 0.0183(16) -0.0101(13)
C20 0.0342(17) 0.0399(18) 0.0259(17) 0.0067(14) 0.0197(15) 0.0044(14)
C9 0.0354(17) 0.0237(15) 0.0250(16) -0.0067(12) 0.0213(14) -0.0043(13)
C14 0.0348(17) 0.0152(14) 0.0367(19) -0.0037(13) 0.0067(15) -0.0098(13)
C22 0.0340(17) 0.0344(18) 0.0308(18) -0.0050(14) 0.0172(15) 0.0127(14)
C48 0.0200(14) 0.0433(19) 0.0189(15) 0.0052(13) 0.0053(13) -0.0016(13)
C51 0.051(2) 0.0246(17) 0.037(2) 0.0051(14) 0.0168(17) -0.0038(15)
C37 0.0380(18) 0.0169(14) 0.0411(19) -0.0001(13) 0.0264(16) -0.0001(13)
C39 0.0378(18) 0.0256(16) 0.0255(17) -0.0071(13) 0.0145(14) -0.0116(14)
C38 0.048(2) 0.0199(15) 0.0331(18) -0.0098(13) 0.0277(17) -0.0101(14)
C46 0.0208(15) 0.061(2) 0.0307(19) 0.0167(17) 0.0126(15) 0.0042(15)
C49 0.0342(17) 0.0246(16) 0.041(2) 0.0084(14) 0.0162(16) -0.0075(13)
C21 0.0355(18) 0.048(2) 0.0261(17) -0.0050(15) 0.0202(15) 0.0119(15)
C43 0.0261(16) 0.048(2) 0.0260(17) 0.0008(15) 0.0121(14) -0.0106(14)
C44 0.0284(18) 0.067(3) 0.033(2) -0.0019(18) 0.0076(16) -0.0240(17)
C45 0.0192(16) 0.082(3) 0.035(2) 0.013(2) 0.0093(15) -0.0114(17)
C50 0.058(3) 0.101(4) 0.046(3) 0.012(3) 0.018(2) 0.014(3)

loop_
_atom_type_symbol
_atom_type_description
_atom_type_scat_dispersion_real
_atom_type_scat_dispersion_imag
_atom_type_scat_source
C C 0.0033 0.0016 'International Tables Vol C Tables 4.2.6.8 and 6.1.1.4'
H H 0.0000 0.0000 'International Tables Vol C Tables 4.2.6.8 and 6.1.1.4'
N N 0.0061 0.0033 'International Tables Vol C Tables 4.2.6.8 and 6.1.1.4'
O O 0.0106 0.0060 'International Tables Vol C Tables 4.2.6.8 and 6.1.1.4'
Y Y -2.7962 3.5667 'International Tables Vol C Tables 4.2.6.8 and 6.1.1.4'

loop_
_geom_angle_atom_site_label_1
_geom_angle_atom_site_label_2
_geom_angle_atom_site_label_3
_geom_angle
_geom_angle_site_symmetry_1
_geom_angle_site_symmetry_3
_geom_angle_publ_flag
O5 Y2 O3 55.63(6) . . ?
O5 Y2 O9 142.52(7) . . ?
O5 Y2 N7 102.75(7) . . ?
O5 Y2 N9 73.99(6) . . ?
O5 Y2 N8 73.46(7) . . ?
O5 Y2 C24 27.10(7) . . ?
O3 Y2 O9 159.81(6) . . ?
O3 Y2 N7 88.48(7) . . ?
O3 Y2 N9 124.57(6) . . ?
O3 Y2 N8 114.52(7) . . ?
O3 Y2 C24 28.54(7) . . ?
O6 Y2 O5 136.96(6) . . ?
O6 Y2 O3 82.07(6) . . ?
O6 Y2 O9 78.31(7) . . ?
O6 Y2 N7 65.01(7) . . ?
O6 Y2 N9 147.49(7) . . ?
O6 Y2 N8 125.29(7) . . ?
O6 Y2 C24 110.23(7) . . ?
O7 Y2 O5 95.17(6) . . ?
O7 Y2 O3 95.23(7) . . ?
O7 Y2 O6 96.38(7) . . ?
O7 Y2 O9 91.67(7) . . ?
O7 Y2 N7 160.40(7) . . ?
O7 Y2 N9 65.71(7) . . ?
O7 Y2 N8 130.22(7) . . ?
O7 Y2 C24 96.28(7) . . ?
O9 Y2 N7 78.97(7) . . ?
O9 Y2 N9 75.51(7) . . ?
O9 Y2 N8 74.07(7) . . ?
O9 Y2 C24 167.49(7) . . ?
N7 Y2 N8 63.92(7) . . ?
N7 Y2 C24 96.11(7) . . ?
N9 Y2 N7 126.87(7) . . ?
N9 Y2 N8 64.57(7) . . ?
N9 Y2 C24 98.99(7) . . ?
N8 Y2 C24 93.42(7) . . ?
O1 Y1 O3 85.33(6) . . ?
O1 Y1 O2 99.87(6) . . ?
O1 Y1 O4 104.80(7) . . ?
O1 Y1 O8 83.22(7) . . ?
O1 Y1 N2 64.30(6) . . ?
O1 Y1 N3 127.97(7) . . ?
O1 Y1 N4 163.27(7) . . ?
O1 Y1 C24 97.41(7) . . ?
O3 Y1 N2 119.93(7) . . ?
O3 Y1 N3 127.10(6) . . ?
O3 Y1 N4 95.15(7) . . ?
O3 Y1 C24 28.73(6) . . ?
O2 Y1 O3 75.98(6) . . ?
O2 Y1 O8 81.18(6) . . ?
O2 Y1 N2 154.29(7) . . ?
O2 Y1 N3 124.73(7) . . ?
O2 Y1 N4 64.23(6) . . ?
O2 Y1 C24 99.45(7) . . ?
O4 Y1 O3 56.21(6) . . ?
O4 Y1 O2 122.94(6) . . ?
O4 Y1 O8 151.51(6) . . ?
O4 Y1 N2 81.97(7) . . ?
O4 Y1 N3 74.37(7) . . ?
O4 Y1 N4 89.14(7) . . ?
O4 Y1 C24 27.57(7) . . ?
O8 Y1 O3 152.22(6) . . ?
O8 Y1 N2 77.03(7) . . ?
O8 Y1 N3 79.21(7) . . ?
O8 Y1 N4 88.86(7) . . ?
O8 Y1 C24 179.01(7) . . ?
N2 Y1 C24 102.54(7) . . ?
N3 Y1 N2 64.14(7) . . ?
N3 Y1 C24 99.81(7) . . ?
N4 Y1 N2 128.12(7) . . ?
N4 Y1 N3 64.23(7) . . ?
N4 Y1 C24 90.72(7) . . ?
C17 O1 Y1 123.45(15) . . ?
C24 O5 Y2 94.27(15) . . ?
Y2 O3 Y1 174.80(9) . . ?
C24 O3 Y2 92.41(15) . . ?
C24 O3 Y1 91.24(14) . . ?
C10 O2 Y1 118.96(15) . . ?
C24 O4 Y1 95.18(15) . . ?
Y1 O8 H8 123.6(12) . . ?
C48 O8 Y1 126.61(16) . . ?
C48 O8 H8 109.6(12) . . ?
C41 O6 Y2 120.25(17) . . ?
C34 O7 Y2 120.31(17) . . ?
Y2 O9 H9 114.8 . . ?
C49 O9 Y2 128.31(18) . . ?
C49 O9 H9 109.5 . . ?
C51 O11 H11 109(3) . . ?
C17 N1 N2 108.5(2) . . ?
N1 N2 Y1 118.43(15) . . ?
C2 N2 Y1 122.86(17) . . ?
C2 N2 N1 118.2(2) . . ?
C7 N3 Y1 119.56(16) . . ?
C3 N3 Y1 120.27(16) . . ?
C3 N3 C7 119.1(2) . . ?
N5 N4 Y1 118.29(15) . . ?
C8 N4 Y1 124.21(17) . . ?
C8 N4 N5 117.5(2) . . ?
N6 N7 Y2 118.61(16) . . ?
C26 N7 Y2 123.66(18) . . ?
C26 N7 N6 117.7(2) . . ?
C50 O10 H10 104(3) . . ?
N10 N9 Y2 118.12(16) . . ?
C32 N9 Y2 123.81(17) . . ?
C32 N9 N10 117.9(2) . . ?
C10 N5 N4 109.6(2) . . ?
C31 N8 Y2 119.95(17) . . ?
C31 N8 C27 119.5(2) . . ?
C27 N8 Y2 119.80(17) . . ?
C41 N6 N7 108.4(2) . . ?
C34 N10 N9 109.1(2) . . ?
N3 C7 C6 121.9(2) . . ?
N3 C7 C8 116.0(2) . . ?
C6 C7 C8 122.0(2) . . ?
O1 C17 N1 125.3(2) . . ?
O1 C17 C18 117.1(2) . . ?
N1 C17 C18 117.6(2) . . ?
Y1 C24 Y2 118.98(9) . . ?
O5 C24 Y2 58.63(13) . . ?
O5 C24 Y1 174.92(18) . . ?
O5 C24 O3 117.7(2) . . ?
O5 C24 O4 125.3(2) . . ?
O3 C24 Y2 59.05(12) . . ?
O3 C24 Y1 60.03(13) . . ?
O4 C24 Y2 175.63(18) . . ?
O4 C24 Y1 57.25(13) . . ?
O4 C24 O3 117.0(2) . . ?
C19 C18 C17 119.0(2) . . ?
C19 C18 C23 119.4(2) . . ?
C23 C18 C17 121.6(2) . . ?
N2 C2 C3 115.0(2) . . ?
N2 C2 C1 125.2(2) . . ?
C3 C2 C1 119.8(2) . . ?
N8 C31 C32 115.8(2) . . ?
N8 C31 C30 121.8(3) . . ?
C30 C31 C32 122.4(2) . . ?
N9 C32 C31 114.6(2) . . ?
N9 C32 C33 125.9(3) . . ?
C31 C32 C33 119.5(2) . . ?
C11 C12 H12 119.9 . . ?
C13 C12 H12 119.9 . . ?
C13 C12 C11 120.3(3) . . ?
C11 C16 H16 120.0 . . ?
C11 C16 C15 120.1(3) . . ?
C15 C16 H16 120.0 . . ?
N3 C3 C2 115.9(2) . . ?
N3 C3 C4 121.6(2) . . ?
C4 C3 C2 122.5(2) . . ?
C31 C30 H30 120.6 . . ?
C29 C30 C31 118.7(3) . . ?
C29 C30 H30 120.6 . . ?
O2 C10 N5 124.9(2) . . ?
O2 C10 C11 118.8(2) . . ?
N5 C10 C11 116.3(2) . . ?
C12 C11 C10 120.7(2) . . ?
C16 C11 C12 119.1(2) . . ?
C16 C11 C10 120.2(2) . . ?
N7 C26 C27 114.2(2) . . ?
N7 C26 C25 124.7(3) . . ?
C27 C26 C25 121.0(3) . . ?
C6 C5 H5 120.0 . . ?
C6 C5 C4 120.1(2) . . ?
C4 C5 H5 120.0 . . ?
C18 C19 H19 119.9 . . ?
C20 C19 C18 120.1(3) . . ?
C20 C19 H19 119.9 . . ?
C27 C28 H28 120.5 . . ?
C29 C28 H28 120.5 . . ?
C29 C28 C27 118.9(3) . . ?
O6 C41 N6 127.0(2) . . ?
O6 C41 C42 117.2(2) . . ?
N6 C41 C42 115.8(2) . . ?
C7 C6 H6 120.7 . . ?
C5 C6 C7 118.6(2) . . ?
C5 C6 H6 120.7 . . ?
N4 C8 C7 114.6(2) . . ?
N4 C8 C9 124.5(2) . . ?
C7 C8 C9 120.9(2) . . ?
N8 C27 C26 115.8(2) . . ?
N8 C27 C28 121.3(3) . . ?
C28 C27 C26 122.9(3) . . ?
C18 C23 H23 119.9 . . ?
C22 C23 C18 120.1(3) . . ?
C22 C23 H23 119.9 . . ?
C30 C29 C28 119.7(3) . . ?
C30 C29 H29 120.1 . . ?
C28 C29 H29 120.1 . . ?
C40 C35 C34 119.6(2) . . ?
C40 C35 C36 119.1(3) . . ?
C36 C35 C34 121.2(3) . . ?
C2 C1 H1A 109.5 . . ?
C2 C1 H1B 109.5 . . ?
C2 C1 H1C 109.5 . . ?
H1A C1 H1B 109.5 . . ?
H1A C1 H1C 109.5 . . ?
H1B C1 H1C 109.5 . . ?
C3 C4 H4 120.7 . . ?
C5 C4 C3 118.5(2) . . ?
C5 C4 H4 120.7 . . ?
C32 C33 H33A 109.5 . . ?
C32 C33 H33B 109.5 . . ?
C32 C33 H33C 109.5 . . ?
H33A C33 H33B 109.5 . . ?
H33A C33 H33C 109.5 . . ?
H33B C33 H33C 109.5 . . ?
C47 C42 C41 121.6(3) . . ?
C43 C42 C41 118.9(3) . . ?
C43 C42 C47 119.4(3) . . ?
O7 C34 N10 126.4(2) . . ?
O7 C34 C35 117.8(2) . . ?
N10 C34 C35 115.7(2) . . ?
C26 C25 H25A 109.5 . . ?
C26 C25 H25B 109.5 . . ?
C26 C25 H25C 109.5 . . ?
H25A C25 H25B 109.5 . . ?
H25A C25 H25C 109.5 . . ?
H25B C25 H25C 109.5 . . ?
C35 C40 H40 119.9 . . ?
C35 C40 C39 120.1(3) . . ?
C39 C40 H40 119.9 . . ?
C42 C47 H47 120.3 . . ?
C46 C47 C42 119.4(3) . . ?
C46 C47 H47 120.3 . . ?
C35 C36 H36 119.9 . . ?
C37 C36 C35 120.1(3) . . ?
C37 C36 H36 119.9 . . ?
C12 C13 H13 119.9 . . ?
C14 C13 C12 120.3(3) . . ?
C14 C13 H13 119.9 . . ?
C16 C15 H15 119.7 . . ?
C14 C15 C16 120.7(3) . . ?
C14 C15 H15 119.7 . . ?
C19 C20 H20 119.7 . . ?
C21 C20 C19 120.6(3) . . ?
C21 C20 H20 119.7 . . ?
C8 C9 H9A 109.5 . . ?
C8 C9 H9B 109.5 . . ?
C8 C9 H9C 109.5 . . ?
H9A C9 H9B 109.5 . . ?
H9A C9 H9C 109.5 . . ?
H9B C9 H9C 109.5 . . ?
C13 C14 H14 120.2 . . ?
C15 C14 C13 119.6(3) . . ?
C15 C14 H14 120.2 . . ?
C23 C22 H22 119.8 . . ?
C23 C22 C21 120.5(3) . . ?
C21 C22 H22 119.8 . . ?
O8 C48 H48A 109.5 . . ?
O8 C48 H48B 109.5 . . ?
O8 C48 H48C 109.5 . . ?
H48A C48 H48B 109.5 . . ?
H48A C48 H48C 109.5 . . ?
H48B C48 H48C 109.5 . . ?
O11 C51 H51A 109.5 . . ?
O11 C51 H51B 109.5 . . ?
O11 C51 H51C 109.5 . . ?
H51A C51 H51B 109.5 . . ?
H51A C51 H51C 109.5 . . ?
H51B C51 H51C 109.5 . . ?
C36 C37 H37 119.6 . . ?
C38 C37 C36 120.8(3) . . ?
C38 C37 H37 119.6 . . ?
C40 C39 H39 119.8 . . ?
C38 C39 C40 120.4(3) . . ?
C38 C39 H39 119.8 . . ?
C37 C38 C39 119.4(3) . . ?
C37 C38 H38 120.3 . . ?
C39 C38 H38 120.3 . . ?
C47 C46 H46 119.4 . . ?
C45 C46 C47 121.1(3) . . ?
C45 C46 H46 119.4 . . ?
O9 C49 H49A 109.5 . . ?
O9 C49 H49B 109.5 . . ?
O9 C49 H49C 109.5 . . ?
H49A C49 H49B 109.5 . . ?
H49A C49 H49C 109.5 . . ?
H49B C49 H49C 109.5 . . ?
C20 C21 C22 119.3(3) . . ?
C20 C21 H21 120.3 . . ?
C22 C21 H21 120.3 . . ?
C42 C43 H43 119.9 . . ?
C42 C43 C44 120.1(3) . . ?
C44 C43 H43 119.9 . . ?
C43 C44 H44 119.9 . . ?
C45 C44 C43 120.1(3) . . ?
C45 C44 H44 119.9 . . ?
C46 C45 C44 119.8(3) . . ?
C46 C45 H45 120.1 . . ?
C44 C45 H45 120.1 . . ?
O10 C50 H50A 109.5 . . ?
O10 C50 H50B 109.5 . . ?
O10 C50 H50C 109.5 . . ?
H50A C50 H50B 109.5 . . ?
H50A C50 H50C 109.5 . . ?
H50B C50 H50C 109.5 . . ?

loop_
_geom_bond_atom_site_label_1
_geom_bond_atom_site_label_2
_geom_bond_distance
_geom_bond_site_symmetry_2
_geom_bond_publ_flag
Y2 O5 2.3620(17) . ?
Y2 O3 2.3679(18) . ?
Y2 O6 2.2793(18) . ?
Y2 O7 2.2539(18) . ?
Y2 O9 2.4056(18) . ?
Y2 N7 2.452(2) . ?
Y2 N9 2.448(2) . ?
Y2 N8 2.453(2) . ?
Y2 C24 2.759(3) . ?
Y1 O1 2.2464(17) . ?
Y1 O3 2.3772(18) . ?
Y1 O2 2.3167(17) . ?
Y1 O4 2.3168(18) . ?
Y1 O8 2.3221(18) . ?
Y1 N2 2.484(2) . ?
Y1 N3 2.475(2) . ?
Y1 N4 2.450(2) . ?
Y1 C24 2.744(3) . ?
O1 C17 1.283(3) . ?
O5 C24 1.260(3) . ?
O3 C24 1.319(3) . ?
O2 C10 1.294(3) . ?
O4 C24 1.275(3) . ?
O8 H8 0.865(9) . ?
O8 C48 1.421(3) . ?
O6 C41 1.280(3) . ?
O7 C34 1.286(3) . ?
O9 H9 0.8400 . ?
O9 C49 1.417(3) . ?
O11 C51 1.426(4) . ?
O11 H11 0.79(4) . ?
N1 N2 1.397(3) . ?
N1 C17 1.325(3) . ?
N2 C2 1.291(3) . ?
N3 C7 1.346(3) . ?
N3 C3 1.346(3) . ?
N4 N5 1.393(3) . ?
N4 C8 1.286(3) . ?
N7 N6 1.394(3) . ?
N7 C26 1.286(4) . ?
O10 C50 1.416(5) . ?
O10 H10 0.87(5) . ?
N9 N10 1.384(3) . ?
N9 C32 1.284(4) . ?
N5 C10 1.317(3) . ?
N8 C31 1.348(3) . ?
N8 C27 1.350(3) . ?
N6 C41 1.319(4) . ?
N10 C34 1.322(4) . ?
C7 C6 1.392(3) . ?
C7 C8 1.486(4) . ?
C17 C18 1.487(3) . ?
C18 C19 1.387(4) . ?
C18 C23 1.393(4) . ?
C2 C3 1.481(3) . ?
C2 C1 1.498(3) . ?
C31 C32 1.488(4) . ?
C31 C30 1.386(4) . ?
C32 C33 1.491(4) . ?
C12 H12 0.9500 . ?
C12 C11 1.394(4) . ?
C12 C13 1.388(4) . ?
C16 H16 0.9500 . ?
C16 C11 1.385(4) . ?
C16 C15 1.389(4) . ?
C3 C4 1.399(3) . ?
C30 H30 0.9500 . ?
C30 C29 1.384(4) . ?
C10 C11 1.482(4) . ?
C26 C27 1.480(4) . ?
C26 C25 1.500(4) . ?
C5 H5 0.9500 . ?
C5 C6 1.377(4) . ?
C5 C4 1.379(4) . ?
C19 H19 0.9500 . ?
C19 C20 1.385(4) . ?
C28 H28 0.9500 . ?
C28 C27 1.391(4) . ?
C28 C29 1.384(4) . ?
C41 C42 1.497(4) . ?
C6 H6 0.9500 . ?
C8 C9 1.493(4) . ?
C23 H23 0.9500 . ?
C23 C22 1.381(4) . ?
C29 H29 0.9500 . ?
C35 C34 1.497(4) . ?
C35 C40 1.389(4) . ?
C35 C36 1.398(4) . ?
C1 H1A 0.9800 . ?
C1 H1B 0.9800 . ?
C1 H1C 0.9800 . ?
C4 H4 0.9500 . ?
C33 H33A 0.9800 . ?
C33 H33B 0.9800 . ?
C33 H33C 0.9800 . ?
C42 C47 1.397(4) . ?
C42 C43 1.387(4) . ?
C25 H25A 0.9800 . ?
C25 H25B 0.9800 . ?
C25 H25C 0.9800 . ?
C40 H40 0.9500 . ?
C40 C39 1.391(4) . ?
C47 H47 0.9500 . ?
C47 C46 1.386(4) . ?
C36 H36 0.9500 . ?
C36 C37 1.381(4) . ?
C13 H13 0.9500 . ?
C13 C14 1.378(4) . ?
C15 H15 0.9500 . ?
C15 C14 1.377(4) . ?
C20 H20 0.9500 . ?
C20 C21 1.382(4) . ?
C9 H9A 0.9800 . ?
C9 H9B 0.9800 . ?
C9 H9C 0.9800 . ?
C14 H14 0.9500 . ?
C22 H22 0.9500 . ?
C22 C21 1.389(5) . ?
C48 H48A 0.9800 . ?
C48 H48B 0.9800 . ?
C48 H48C 0.9800 . ?
C51 H51A 0.9800 . ?
C51 H51B 0.9800 . ?
C51 H51C 0.9800 . ?
C37 H37 0.9500 . ?
C37 C38 1.380(5) . ?
C39 H39 0.9500 . ?
C39 C38 1.384(4) . ?
C38 H38 0.9500 . ?
C46 H46 0.9500 . ?
C46 C45 1.370(5) . ?
C49 H49A 0.9800 . ?
C49 H49B 0.9800 . ?
C49 H49C 0.9800 . ?
C21 H21 0.9500 . ?
C43 H43 0.9500 . ?
C43 C44 1.392(4) . ?
C44 H44 0.9500 . ?
C44 C45 1.380(5) . ?
C45 H45 0.9500 . ?
C50 H50A 0.9800 . ?
C50 H50B 0.9800 . ?
C50 H50C 0.9800 . ?

loop_
_geom_torsion_atom_site_label_1
_geom_torsion_atom_site_label_2
_geom_torsion_atom_site_label_3
_geom_torsion_atom_site_label_4
_geom_torsion
_geom_torsion_site_symmetry_1
_geom_torsion_site_symmetry_2
_geom_torsion_site_symmetry_3
_geom_torsion_site_symmetry_4
_geom_torsion_publ_flag
Y2 O5 C24 O3 -1.5(2) . . . . ?
Y2 O5 C24 O4 177.8(2) . . . . ?
Y2 O3 C24 Y1 176.31(9) . . . . ?
Y2 O3 C24 O5 1.5(2) . . . . ?
Y2 O3 C24 O4 -177.85(19) . . . . ?
Y2 O6 C41 N6 -4.2(4) . . . . ?
Y2 O6 C41 C42 177.44(17) . . . . ?
Y2 O7 C34 N10 6.7(3) . . . . ?
Y2 O7 C34 C35 -170.41(16) . . . . ?
Y2 N7 N6 C41 8.4(3) . . . . ?
Y2 N7 C26 C27 -9.9(3) . . . . ?
Y2 N7 C26 C25 174.7(2) . . . . ?
Y2 N9 N10 C34 -0.1(2) . . . . ?
Y2 N9 C32 C31 -0.1(3) . . . . ?
Y2 N9 C32 C33 179.6(2) . . . . ?
Y2 N8 C31 C32 -12.9(3) . . . . ?
Y2 N8 C31 C30 167.1(2) . . . . ?
Y2 N8 C27 C26 15.2(3) . . . . ?
Y2 N8 C27 C28 -167.4(2) . . . . ?
Y1 O1 C17 N1 0.5(4) . . . . ?
Y1 O1 C17 C18 -175.85(16) . . . . ?
Y1 O3 C24 Y2 -176.31(9) . . . . ?
Y1 O3 C24 O5 -174.8(2) . . . . ?
Y1 O3 C24 O4 5.8(2) . . . . ?
Y1 O2 C10 N5 -18.9(3) . . . . ?
Y1 O2 C10 C11 161.25(18) . . . . ?
Y1 O4 C24 O5 174.7(2) . . . . ?
Y1 O4 C24 O3 -6.0(2) . . . . ?
Y1 N2 C2 C3 -9.7(3) . . . . ?
Y1 N2 C2 C1 167.3(2) . . . . ?
Y1 N3 C7 C6 -166.4(2) . . . . ?
Y1 N3 C7 C8 13.9(3) . . . . ?
Y1 N3 C3 C2 -14.5(3) . . . . ?
Y1 N3 C3 C4 165.4(2) . . . . ?
Y1 N4 N5 C10 13.0(3) . . . . ?
Y1 N4 C8 C7 -0.6(3) . . . . ?
Y1 N4 C8 C9 -178.0(2) . . . . ?
O1 C17 C18 C19 18.4(4) . . . . ?
O1 C17 C18 C23 -163.2(3) . . . . ?
O2 C10 C11 C12 163.9(3) . . . . ?
O2 C10 C11 C16 -17.6(4) . . . . ?
O6 C41 C42 C47 -164.3(3) . . . . ?
O6 C41 C42 C43 13.7(4) . . . . ?
N1 N2 C2 C3 178.8(2) . . . . ?
N1 N2 C2 C1 -4.3(4) . . . . ?
N1 C17 C18 C19 -158.3(3) . . . . ?
N1 C17 C18 C23 20.2(4) . . . . ?
N2 N1 C17 O1 0.2(4) . . . . ?
N2 N1 C17 C18 176.6(2) . . . . ?
N2 C2 C3 N3 15.5(3) . . . . ?
N2 C2 C3 C4 -164.3(3) . . . . ?
N3 C7 C6 C5 1.1(4) . . . . ?
N3 C7 C8 N4 -8.8(3) . . . . ?
N3 C7 C8 C9 168.8(2) . . . . ?
N3 C3 C4 C5 0.8(4) . . . . ?
N4 N5 C10 O2 3.2(4) . . . . ?
N4 N5 C10 C11 -177.0(2) . . . . ?
N7 N6 C41 O6 -3.2(4) . . . . ?
N7 N6 C41 C42 175.2(2) . . . . ?
N7 C26 C27 N8 -3.7(4) . . . . ?
N7 C26 C27 C28 179.0(3) . . . . ?
N9 N10 C34 O7 -4.1(3) . . . . ?
N9 N10 C34 C35 173.0(2) . . . . ?
N5 N4 C8 C7 -179.9(2) . . . . ?
N5 N4 C8 C9 2.6(4) . . . . ?
N5 C10 C11 C12 -15.9(4) . . . . ?
N5 C10 C11 C16 162.6(3) . . . . ?
N8 C31 C32 N9 8.4(3) . . . . ?
N8 C31 C32 C33 -171.2(2) . . . . ?
N8 C31 C30 C29 0.9(4) . . . . ?
N6 N7 C26 C27 170.4(2) . . . . ?
N6 N7 C26 C25 -5.0(4) . . . . ?
N6 C41 C42 C47 17.1(4) . . . . ?
N6 C41 C42 C43 -164.8(3) . . . . ?
N10 N9 C32 C31 175.6(2) . . . . ?
N10 N9 C32 C33 -4.7(4) . . . . ?
C7 N3 C3 C2 177.3(2) . . . . ?
C7 N3 C3 C4 -2.8(4) . . . . ?
C17 N1 N2 Y1 -0.8(3) . . . . ?
C17 N1 N2 C2 171.2(2) . . . . ?
C17 C18 C19 C20 177.6(3) . . . . ?
C17 C18 C23 C22 -177.8(3) . . . . ?
C18 C19 C20 C21 0.4(5) . . . . ?
C18 C23 C22 C21 0.0(5) . . . . ?
C2 C3 C4 C5 -179.4(3) . . . . ?
C31 N8 C27 C26 -174.5(2) . . . . ?
C31 N8 C27 C28 2.9(4) . . . . ?
C31 C30 C29 C28 1.6(5) . . . . ?
C32 N9 N10 C34 -176.0(2) . . . . ?
C32 C31 C30 C29 -179.1(3) . . . . ?
C12 C13 C14 C15 -0.4(5) . . . . ?
C16 C15 C14 C13 1.0(5) . . . . ?
C3 N3 C7 C6 1.9(4) . . . . ?
C3 N3 C7 C8 -177.8(2) . . . . ?
C30 C31 C32 N9 -171.6(3) . . . . ?
C30 C31 C32 C33 8.8(4) . . . . ?
C11 C12 C13 C14 -0.5(5) . . . . ?
C11 C16 C15 C14 -0.7(5) . . . . ?
C26 N7 N6 C41 -171.8(2) . . . . ?
C19 C18 C23 C22 0.7(4) . . . . ?
C19 C20 C21 C22 0.3(5) . . . . ?
C41 C42 C47 C46 176.6(3) . . . . ?
C41 C42 C43 C44 -178.0(3) . . . . ?
C6 C7 C8 N4 171.5(3) . . . . ?
C6 C7 C8 C9 -10.9(4) . . . . ?
C6 C5 C4 C3 2.3(4) . . . . ?
C8 N4 N5 C10 -167.6(2) . . . . ?
C8 C7 C6 C5 -179.2(3) . . . . ?
C27 N8 C31 C32 176.9(2) . . . . ?
C27 N8 C31 C30 -3.2(4) . . . . ?
C27 C28 C29 C30 -1.9(5) . . . . ?
C23 C18 C19 C20 -0.9(4) . . . . ?
C23 C22 C21 C20 -0.5(5) . . . . ?
C29 C28 C27 N8 -0.4(4) . . . . ?
C29 C28 C27 C26 176.8(3) . . . . ?
C35 C40 C39 C38 -0.3(4) . . . . ?
C35 C36 C37 C38 0.0(4) . . . . ?
C1 C2 C3 N3 -161.6(2) . . . . ?
C1 C2 C3 C4 18.5(4) . . . . ?
C4 C5 C6 C7 -3.1(4) . . . . ?
C42 C47 C46 C45 1.2(5) . . . . ?
C42 C43 C44 C45 1.3(5) . . . . ?
C34 C35 C40 C39 176.6(2) . . . . ?
C34 C35 C36 C37 -176.5(2) . . . . ?
C25 C26 C27 N8 171.8(3) . . . . ?
C25 C26 C27 C28 -5.5(4) . . . . ?
C40 C35 C34 O7 1.4(4) . . . . ?
C40 C35 C34 N10 -176.1(2) . . . . ?
C40 C35 C36 C37 -0.3(4) . . . . ?
C40 C39 C38 C37 0.0(4) . . . . ?
C47 C42 C43 C44 0.1(5) . . . . ?
C47 C46 C45 C44 0.2(5) . . . . ?
C36 C35 C34 O7 177.5(2) . . . . ?
C36 C35 C34 N10 0.0(4) . . . . ?
C36 C35 C40 C39 0.5(4) . . . . ?
C36 C37 C38 C39 0.1(4) . . . . ?
C13 C12 C11 C16 0.8(4) . . . . ?
C13 C12 C11 C10 179.4(3) . . . . ?
C15 C16 C11 C12 -0.2(4) . . . . ?
C15 C16 C11 C10 -178.7(3) . . . . ?
C43 C42 C47 C46 -1.4(4) . . . . ?
C43 C44 C45 C46 -1.5(5) . . . . ?
